data_4127595
loop_
_publ_author_name
'Ge, Yao'
'Han, Zhaobin'
'Wang, Zheng'
'Ding, Kuiling'

_publ_section_title
;
 Ir-Catalyzed Double Asymmetric Hydrogenation of
 3,6-Dialkylidene-2,5-diketopiperazines for Enantioselective Synthesis of
 Cyclic Dipeptides.
;
_journal_issue 22
_journal_name_full 'Journal of the American Chemical Society'
_journal_page_first 8981
_journal_page_last 8988
_journal_paper_doi 10.1021/jacs.9b02920
_journal_volume 141
_journal_year 2019
_chemical_absolute_configuration unk
_chemical_formula_sum 'C20 H22 N2 O3'
_chemical_formula_weight 338.39
_space_group_crystal_system orthorhombic
_space_group_IT_number 18
_space_group_name_Hall 'P 2 2ab'
_space_group_name_H-M_alt 'P 21 21 2'
_symmetry_space_group_name_Hall 'P 2 2ab'
_symmetry_space_group_name_H-M 'P 21 21 2'
_atom_sites_solution_hydrogens geom
_audit_creation_method SHELXL-2013
_cell_angle_alpha 90
_cell_angle_beta 90
_cell_angle_gamma 90
_cell_formula_units_Z 4
_cell_length_a 22.2486(10)
_cell_length_b 7.9023(4)
_cell_length_c 12.0937(6)
_cell_measurement_reflns_used 4001
_cell_measurement_temperature 293(2)
_cell_measurement_theta_max 50.277
_cell_measurement_theta_min 4.976
_cell_volume 2126.26(18)
_computing_cell_refinement 'Bruker SAINT'
_computing_data_collection 'Bruker APEX2'
_computing_data_reduction 'Bruker SAINT'
_computing_molecular_graphics 'Bruker SHELXTL'
_computing_publication_material 'Bruker SHELXTL'
_computing_structure_refinement 'SHELXL-2013 (Sheldrick, 2013)'
_computing_structure_solution 'SHELXS-97 (Sheldrick 2008)'
_diffrn_ambient_temperature 293(2)
_diffrn_measured_fraction_theta_full 0.993
_diffrn_measured_fraction_theta_max 0.993
_diffrn_measurement_device_type 'Bruker APEX-II CCD'
_diffrn_measurement_method '\f and \w scans'
_diffrn_radiation_type MoK\a
_diffrn_radiation_wavelength 0.71073
_diffrn_reflns_av_R_equivalents 0.0616
_diffrn_reflns_av_unetI/netI 0.0720
_diffrn_reflns_Laue_measured_fraction_full 0.993
_diffrn_reflns_Laue_measured_fraction_max 0.993
_diffrn_reflns_limit_h_max 23
_diffrn_reflns_limit_h_min -26
_diffrn_reflns_limit_k_max 9
_diffrn_reflns_limit_k_min -9
_diffrn_reflns_limit_l_max 14
_diffrn_reflns_limit_l_min -13
_diffrn_reflns_number 10030
_diffrn_reflns_point_group_measured_fraction_full 0.992
_diffrn_reflns_point_group_measured_fraction_max 0.992
_diffrn_reflns_theta_full 25.242
_diffrn_reflns_theta_max 25.500
_diffrn_reflns_theta_min 2.488
_exptl_absorpt_coefficient_mu 0.072
_exptl_absorpt_correction_T_max 0.7456
_exptl_absorpt_correction_T_min 0.4820
_exptl_absorpt_correction_type multi-scan
_exptl_absorpt_process_details sadabs
_exptl_crystal_colour colorless
_exptl_crystal_density_diffrn 1.057
_exptl_crystal_description prismatic
_exptl_crystal_F_000 720
_exptl_crystal_size_max 0.200
_exptl_crystal_size_mid 0.160
_exptl_crystal_size_min 0.100
_platon_squeeze_details
;
;
_refine_diff_density_max 0.132
_refine_diff_density_min -0.124
_refine_diff_density_rms 0.031
_refine_ls_abs_structure_details
; 
 Flack x determined using 1044 quotients [(I+)-(I-)]/[(I+)+(I-)] 
 (Parsons and Flack (2004), Acta Cryst. A60, s61). 
;
_refine_ls_abs_structure_Flack 0.0(10)
_refine_ls_extinction_coef 0.033(6)
_refine_ls_extinction_expression Fc^*^=kFc[1+0.001xFc^2^\l^3^/sin(2\q)]^-1/4^
_refine_ls_extinction_method SHELXL
_refine_ls_goodness_of_fit_ref 0.992
_refine_ls_hydrogen_treatment constr
_refine_ls_matrix_type full
_refine_ls_number_parameters 230
_refine_ls_number_reflns 3928
_refine_ls_number_restraints 0
_refine_ls_restrained_S_all 0.992
_refine_ls_R_factor_all 0.0634
_refine_ls_R_factor_gt 0.0484
_refine_ls_shift/su_max 0.000
_refine_ls_shift/su_mean 0.000
_refine_ls_structure_factor_coef Fsqd
_refine_ls_weighting_details 'w=1/[\s^2^(Fo^2^)+(0.0593P)^2^] where P=(Fo^2^+2Fc^2^)/3'
_refine_ls_weighting_scheme calc
_refine_ls_wR_factor_gt 0.1174
_refine_ls_wR_factor_ref 0.1268
_reflns_Friedel_coverage 0.735
_reflns_Friedel_fraction_full 0.991
_reflns_Friedel_fraction_max 0.992
_reflns_number_gt 3047
_reflns_number_total 3928
_reflns_threshold_expression 'I > 2\s(I)'
_cod_data_source_file ja9b02920_si_005.cif
_cod_data_source_block d8v181083
_cod_database_code 4127595
_shelx_space_group_comment
; 
The symmetry employed for this shelxl refinement is uniquely defined 
by the following loop, which should always be used as a source of 
symmetry information in preference to the above space-group names. 
They are only intended as comments. 
;
_shelx_estimated_absorpt_t_min 0.986
_shelx_estimated_absorpt_t_max 0.993
_shelxl_version_number 2013-4

loop_
_space_group_symop_operation_xyz
'x, y, z'
'-x, -y, z'
'-x+1/2, y+1/2, -z'
'x+1/2, -y+1/2, -z'

loop_
_atom_site_label
_atom_site_type_symbol
_atom_site_fract_x
_atom_site_fract_y
_atom_site_fract_z
_atom_site_U_iso_or_equiv
_atom_site_adp_type
_atom_site_occupancy
_atom_site_site_symmetry_order
_atom_site_calc_flag
_atom_site_refinement_flags_posn
_atom_site_refinement_flags_adp
O1 O 0.69673(8) 0.9246(3) 0.02594(19) 0.0596(6) Uani 1 1 d . .
O2 O 0.57769(8) 0.4197(2) 0.20856(19) 0.0563(6) Uani 1 1 d . .
O3 O 0.52618(7) 0.6878(3) 0.09890(17) 0.0537(6) Uani 1 1 d . .
H3 H 0.4989 0.6436 0.1343 0.081 Uiso 1 1 calc R U
N1 N 0.61285(9) 0.8398(3) 0.1144(2) 0.0458(6) Uani 1 1 d . .
N2 N 0.66730(9) 0.5287(3) 0.1613(2) 0.0457(6) Uani 1 1 d . .
C1 C 0.67086(11) 0.8189(3) 0.0826(2) 0.0424(6) Uani 1 1 d . .
C2 C 0.70551(11) 0.6694(3) 0.1242(2) 0.0436(7) Uani 1 1 d . .
H2 H 0.7304 0.6278 0.0631 0.052 Uiso 1 1 calc R U
C3 C 0.60814(11) 0.5419(3) 0.1803(2) 0.0426(6) Uani 1 1 d . .
C4 C 0.57653(11) 0.7119(3) 0.1684(3) 0.0445(7) Uani 1 1 d . .
C5 C 0.55490(12) 0.7711(4) 0.2826(3) 0.0558(8) Uani 1 1 d . .
H5A H 0.5303 0.8714 0.2728 0.067 Uiso 1 1 calc R U
H5B H 0.5294 0.6837 0.3137 0.067 Uiso 1 1 calc R U
C6 C 0.60366(14) 0.8113(5) 0.3654(3) 0.0664(9) Uani 1 1 d . .
C7 C 0.62727(19) 0.6846(7) 0.4294(3) 0.0947(13) Uani 1 1 d . .
H7 H 0.6131 0.5746 0.4212 0.114 Uiso 1 1 calc R U
C8 C 0.6720(3) 0.7183(12) 0.5062(5) 0.125(2) Uani 1 1 d . .
H8 H 0.6871 0.6311 0.5497 0.150 Uiso 1 1 calc R U
C9 C 0.6930(3) 0.8716(16) 0.5177(5) 0.158(4) Uani 1 1 d . .
H9 H 0.7227 0.8922 0.5700 0.190 Uiso 1 1 calc R U
C10 C 0.6713(3) 1.0075(11) 0.4521(6) 0.136(2) Uani 1 1 d . .
H10 H 0.6866 1.1163 0.4598 0.164 Uiso 1 1 calc R U
C11 C 0.62579(18) 0.9715(6) 0.3750(4) 0.0896(13) Uani 1 1 d . .
H11 H 0.6107 1.0573 0.3303 0.108 Uiso 1 1 calc R U
C12 C 0.74830(11) 0.7227(4) 0.2193(3) 0.0503(7) Uani 1 1 d . .
H12A H 0.7247 0.7773 0.2765 0.060 Uiso 1 1 calc R U
H12B H 0.7658 0.6214 0.2511 0.060 Uiso 1 1 calc R U
C13 C 0.79841(12) 0.8401(4) 0.1860(2) 0.0472(7) Uani 1 1 d . .
C14 C 0.84732(13) 0.7798(4) 0.1285(3) 0.0709(10) Uani 1 1 d . .
H14 H 0.8490 0.6659 0.1093 0.085 Uiso 1 1 calc R U
C15 C 0.89386(16) 0.8863(6) 0.0990(3) 0.0828(12) Uani 1 1 d . .
H15 H 0.9266 0.8441 0.0600 0.099 Uiso 1 1 calc R U
C16 C 0.89183(17) 1.0541(5) 0.1272(3) 0.0785(11) Uani 1 1 d . .
H16 H 0.9231 1.1261 0.1075 0.094 Uiso 1 1 calc R U
C17 C 0.84406(18) 1.1145(5) 0.1840(4) 0.0781(11) Uani 1 1 d . .
H17 H 0.8428 1.2282 0.2036 0.094 Uiso 1 1 calc R U
C18 C 0.79766(14) 1.0100(4) 0.2128(3) 0.0631(9) Uani 1 1 d . .
H18 H 0.7650 1.0542 0.2511 0.076 Uiso 1 1 calc R U
C19 C 0.58280(14) 0.9930(4) 0.0764(3) 0.0680(10) Uani 1 1 d . .
H19A H 0.5697 0.9778 0.0014 0.102 Uiso 1 1 calc R U
H19B H 0.6102 1.0865 0.0802 0.102 Uiso 1 1 calc R U
H19C H 0.5487 1.0154 0.1227 0.102 Uiso 1 1 calc R U
C20 C 0.69606(14) 0.3643(4) 0.1711(3) 0.0629(9) Uani 1 1 d . .
H20A H 0.6962 0.3298 0.2472 0.094 Uiso 1 1 calc R U
H20B H 0.7367 0.3716 0.1447 0.094 Uiso 1 1 calc R U
H20C H 0.6743 0.2828 0.1278 0.094 Uiso 1 1 calc R U

loop_
_atom_site_aniso_label
_atom_site_aniso_U_11
_atom_site_aniso_U_22
_atom_site_aniso_U_33
_atom_site_aniso_U_23
_atom_site_aniso_U_13
_atom_site_aniso_U_12
O1 0.0383(10) 0.0538(12) 0.0868(15) 0.0203(11) 0.0085(10) -0.0025(10)
O2 0.0372(10) 0.0444(11) 0.0872(15) 0.0127(11) 0.0004(10) -0.0058(9)
O3 0.0309(9) 0.0595(12) 0.0706(14) 0.0090(11) -0.0045(9) -0.0050(9)
N1 0.0312(11) 0.0356(11) 0.0706(16) 0.0047(12) 0.0030(11) 0.0004(9)
N2 0.0315(11) 0.0347(12) 0.0710(15) 0.0052(11) 0.0042(11) 0.0003(10)
C1 0.0285(12) 0.0399(14) 0.0588(17) -0.0001(13) 0.0025(12) -0.0073(12)
C2 0.0290(12) 0.0416(14) 0.0601(17) -0.0011(13) 0.0032(12) -0.0037(11)
C3 0.0307(13) 0.0382(13) 0.0590(17) -0.0012(13) 0.0007(12) -0.0052(12)
C4 0.0270(11) 0.0417(14) 0.0647(18) 0.0011(13) 0.0011(12) -0.0019(11)
C5 0.0374(13) 0.0578(18) 0.072(2) 0.0019(17) 0.0050(14) 0.0018(13)
C6 0.0470(17) 0.089(3) 0.064(2) -0.013(2) 0.0108(16) 0.0026(18)
C7 0.075(2) 0.143(4) 0.066(2) 0.010(3) 0.002(2) 0.017(3)
C8 0.099(4) 0.200(7) 0.077(3) -0.008(4) -0.018(3) 0.024(5)
C9 0.099(4) 0.305(12) 0.069(3) -0.048(6) -0.016(3) 0.006(6)
C10 0.093(3) 0.200(7) 0.116(4) -0.077(5) 0.008(3) -0.046(4)
C11 0.074(2) 0.109(3) 0.086(3) -0.031(3) 0.009(2) -0.017(2)
C12 0.0370(14) 0.0559(16) 0.0580(17) 0.0070(15) -0.0039(13) -0.0030(14)
C13 0.0358(14) 0.0507(16) 0.0550(16) -0.0034(14) -0.0050(13) -0.0036(13)
C14 0.0461(17) 0.066(2) 0.100(3) -0.026(2) 0.0123(17) -0.0088(16)
C15 0.0525(19) 0.104(3) 0.092(3) -0.018(2) 0.0196(19) -0.021(2)
C16 0.068(2) 0.087(3) 0.081(2) 0.011(2) -0.008(2) -0.036(2)
C17 0.074(2) 0.056(2) 0.104(3) 0.001(2) -0.007(2) -0.0127(19)
C18 0.0521(17) 0.0555(19) 0.082(2) -0.0036(17) -0.0007(17) 0.0000(15)
C19 0.0432(15) 0.0466(17) 0.114(3) 0.0179(18) 0.0053(18) 0.0080(14)
C20 0.0483(16) 0.0389(15) 0.101(3) 0.0070(17) 0.0063(18) 0.0047(14)

loop_
_atom_type_symbol
_atom_type_description
_atom_type_scat_dispersion_real
_atom_type_scat_dispersion_imag
_atom_type_scat_source
C C 0.0033 0.0016 'International Tables Vol C Tables 4.2.6.8 and 6.1.1.4'
H H 0.0000 0.0000 'International Tables Vol C Tables 4.2.6.8 and 6.1.1.4'
N N 0.0061 0.0033 'International Tables Vol C Tables 4.2.6.8 and 6.1.1.4'
O O 0.0106 0.0060 'International Tables Vol C Tables 4.2.6.8 and 6.1.1.4'

loop_
_geom_angle_atom_site_label_1
_geom_angle_atom_site_label_2
_geom_angle_atom_site_label_3
_geom_angle
C4 O3 H3 109.5
C1 N1 C4 125.0(2)
C1 N1 C19 116.7(2)
C4 N1 C19 117.7(2)
C3 N2 C20 119.2(2)
C3 N2 C2 124.1(2)
C20 N2 C2 116.5(2)
O1 C1 N1 121.5(3)
O1 C1 C2 119.0(2)
N1 C1 C2 119.4(2)
N2 C2 C1 113.7(2)
N2 C2 C12 109.5(2)
C1 C2 C12 110.5(2)
N2 C2 H2 107.6
C1 C2 H2 107.6
C12 C2 H2 107.6
O2 C3 N2 121.9(2)
O2 C3 C4 117.7(2)
N2 C3 C4 120.4(2)
O3 C4 N1 105.6(2)
O3 C4 C3 107.7(2)
N1 C4 C3 113.6(2)
O3 C4 C5 109.1(2)
N1 C4 C5 111.6(2)
C3 C4 C5 109.1(2)
C6 C5 C4 115.8(2)
C6 C5 H5A 108.3
C4 C5 H5A 108.3
C6 C5 H5B 108.3
C4 C5 H5B 108.3
H5A C5 H5B 107.4
C11 C6 C7 119.5(4)
C11 C6 C5 120.8(4)
C7 C6 C5 119.7(4)
C6 C7 C8 120.9(6)
C6 C7 H7 119.6
C8 C7 H7 119.6
C9 C8 C7 120.4(7)
C9 C8 H8 119.8
C7 C8 H8 119.8
C8 C9 C10 121.3(6)
C8 C9 H9 119.3
C10 C9 H9 119.3
C11 C10 C9 117.6(6)
C11 C10 H10 121.2
C9 C10 H10 121.2
C6 C11 C10 120.3(5)
C6 C11 H11 119.8
C10 C11 H11 119.8
C13 C12 C2 115.1(2)
C13 C12 H12A 108.5
C2 C12 H12A 108.5
C13 C12 H12B 108.5
C2 C12 H12B 108.5
H12A C12 H12B 107.5
C14 C13 C18 117.7(3)
C14 C13 C12 120.4(3)
C18 C13 C12 121.9(3)
C13 C14 C15 120.8(3)
C13 C14 H14 119.6
C15 C14 H14 119.6
C16 C15 C14 120.1(4)
C16 C15 H15 120.0
C14 C15 H15 120.0
C17 C16 C15 119.6(3)
C17 C16 H16 120.2
C15 C16 H16 120.2
C16 C17 C18 120.7(3)
C16 C17 H17 119.7
C18 C17 H17 119.7
C17 C18 C13 121.2(3)
C17 C18 H18 119.4
C13 C18 H18 119.4
N1 C19 H19A 109.5
N1 C19 H19B 109.5
H19A C19 H19B 109.5
N1 C19 H19C 109.5
H19A C19 H19C 109.5
H19B C19 H19C 109.5
N2 C20 H20A 109.5
N2 C20 H20B 109.5
H20A C20 H20B 109.5
N2 C20 H20C 109.5
H20A C20 H20C 109.5
H20B C20 H20C 109.5

loop_
_geom_bond_atom_site_label_1
_geom_bond_atom_site_label_2
_geom_bond_distance
O1 C1 1.224(3)
O2 C3 1.228(3)
O3 C4 1.413(3)
O3 H3 0.8200
N1 C1 1.356(3)
N1 C4 1.449(3)
N1 C19 1.457(3)
N2 C3 1.340(3)
N2 C20 1.453(3)
N2 C2 1.470(3)
C1 C2 1.498(4)
C2 C12 1.551(4)
C2 H2 0.9800
C3 C4 1.523(4)
C4 C5 1.536(4)
C5 C6 1.510(4)
C5 H5A 0.9700
C5 H5B 0.9700
C6 C11 1.363(5)
C6 C7 1.370(6)
C7 C8 1.386(7)
C7 H7 0.9300
C8 C9 1.306(10)
C8 H8 0.9300
C9 C10 1.420(11)
C9 H9 0.9300
C10 C11 1.405(7)
C10 H10 0.9300
C11 H11 0.9300
C12 C13 1.505(4)
C12 H12A 0.9700
C12 H12B 0.9700
C13 C14 1.377(4)
C13 C18 1.381(4)
C14 C15 1.381(5)
C14 H14 0.9300
C15 C16 1.370(6)
C15 H15 0.9300
C16 C17 1.352(6)
C16 H16 0.9300
C17 C18 1.367(5)
C17 H17 0.9300
C18 H18 0.9300
C19 H19A 0.9600
C19 H19B 0.9600
C19 H19C 0.9600
C20 H20A 0.9600
C20 H20B 0.9600
C20 H20C 0.9600

loop_
_geom_hbond_atom_site_label_D
_geom_hbond_atom_site_label_H
_geom_hbond_atom_site_label_A
_geom_hbond_distance_DH
_geom_hbond_distance_HA
_geom_hbond_distance_DA
_geom_hbond_angle_DHA
_geom_hbond_site_symmetry_A
C20 H20B O1 0.96 2.57 3.405(4) 144.9 3_645
C2 H2 O1 0.98 2.52 3.431(3) 153.9 3_645
O3 H3 O2 0.82 1.99 2.797(3) 167.2 2_665
O3 H3 O2 0.82 1.99 2.797(3) 167.2 2_665
C2 H2 O1 0.98 2.52 3.431(3) 153.9 3_645
C20 H20B O1 0.96 2.57 3.405(4) 144.9 3_645

loop_
_geom_torsion_atom_site_label_1
_geom_torsion_atom_site_label_2
_geom_torsion_atom_site_label_3
_geom_torsion_atom_site_label_4
_geom_torsion
C4 N1 C1 O1 171.2(3)
C19 N1 C1 O1 0.7(4)
C4 N1 C1 C2 -13.0(4)
C19 N1 C1 C2 176.4(3)
C3 N2 C2 C1 -14.2(4)
C20 N2 C2 C1 162.2(3)
C3 N2 C2 C12 110.0(3)
C20 N2 C2 C12 -73.6(3)
O1 C1 C2 N2 -162.5(2)
N1 C1 C2 N2 21.6(4)
O1 C1 C2 C12 73.8(3)
N1 C1 C2 C12 -102.0(3)
C20 N2 C3 O2 1.9(4)
C2 N2 C3 O2 178.1(3)
C20 N2 C3 C4 -178.8(3)
C2 N2 C3 C4 -2.5(4)
C1 N1 C4 O3 -121.8(3)
C19 N1 C4 O3 48.6(3)
C1 N1 C4 C3 -4.1(4)
C19 N1 C4 C3 166.3(3)
C1 N1 C4 C5 119.8(3)
C19 N1 C4 C5 -69.8(3)
O2 C3 C4 O3 -52.0(3)
N2 C3 C4 O3 128.6(3)
O2 C3 C4 N1 -168.5(3)
N2 C3 C4 N1 12.1(4)
O2 C3 C4 C5 66.3(3)
N2 C3 C4 C5 -113.1(3)
O3 C4 C5 C6 -177.0(3)
N1 C4 C5 C6 -60.8(3)
C3 C4 C5 C6 65.6(3)
C4 C5 C6 C11 91.7(4)
C4 C5 C6 C7 -86.3(4)
C11 C6 C7 C8 2.1(6)
C5 C6 C7 C8 -179.8(4)
C6 C7 C8 C9 -1.0(8)
C7 C8 C9 C10 -0.5(10)
C8 C9 C10 C11 0.7(9)
C7 C6 C11 C10 -1.8(6)
C5 C6 C11 C10 -179.8(3)
C9 C10 C11 C6 0.5(7)
N2 C2 C12 C13 167.9(2)
C1 C2 C12 C13 -66.1(3)
C2 C12 C13 C14 -75.3(4)
C2 C12 C13 C18 105.6(3)
C18 C13 C14 C15 0.1(5)
C12 C13 C14 C15 -179.1(3)
C13 C14 C15 C16 0.2(6)
C14 C15 C16 C17 0.0(6)
C15 C16 C17 C18 -0.4(6)
C16 C17 C18 C13 0.7(6)
C14 C13 C18 C17 -0.5(5)
C12 C13 C18 C17 178.7(3)

loop_
_platon_squeeze_void_nr
_platon_squeeze_void_average_x
_platon_squeeze_void_average_y
_platon_squeeze_void_average_z
_platon_squeeze_void_volume
_platon_squeeze_void_count_electrons
_platon_squeeze_void_content
1 0.000 -0.044 0.360 242 35 ' '
2 0.500 -0.019 0.640 242 35 ' '
